data_4518253
loop_
_publ_author_name
'Chen, Yahui'
'Fang, Yu'
'Gu, Hao'
'Qiang, Jian'
'Li, Haidong'
'Fan, Jiangli'
'Cao, Jianfang'
'Wang, Fang'
'Lu, Sheng'
'Chen, Xiaoqiang'

_publ_section_title
;
 Color-Tunable and ESIPT-Inspired Solid Fluorophores Based on
 Benzothiazole Derivatives: Aggregation-Induced Emission, Strong
 Solvatochromic Effect, and White Light Emission
;
_journal_name_full 'ACS Applied Materials &amp; Interfaces'
_journal_paper_doi 10.1021/acsami.0c16585
_journal_year 2020
_chemical_formula_moiety 'C14 H11 N O S'
_chemical_formula_sum 'C14 H11 N O S'
_chemical_formula_weight 241.30
_space_group_crystal_system monoclinic
_space_group_IT_number 14
_space_group_name_Hall '-P 2ybc'
_space_group_name_H-M_alt 'P 1 21/c 1'
_atom_sites_solution_hydrogens geom
_audit_creation_method SHELXL-2018/3
_cell_angle_alpha 90
_cell_angle_beta 105.100(5)
_cell_angle_gamma 90
_cell_formula_units_Z 8
_cell_length_a 5.0820(16)
_cell_length_b 12.179(4)
_cell_length_c 38.766(12)
_cell_measurement_reflns_used 4222
_cell_measurement_temperature 296(2)
_cell_measurement_theta_max 24.10
_cell_measurement_theta_min 2.34
_cell_volume 2316.5(13)
_computing_cell_refinement 'Bruker SAINT'
_computing_data_collection 'Bruker APEX2'
_computing_data_reduction 'Bruker SAINT'
_computing_molecular_graphics SHELXTL
_computing_publication_material SHELXTL
_computing_structure_refinement 'SHELXL-2018/3 (Sheldrick, 2018)'
_computing_structure_solution 'SHELXS-2013/1 (Sheldrick 2013)'
_diffrn_ambient_temperature 296(2)
_diffrn_measured_fraction_theta_full 0.993
_diffrn_measured_fraction_theta_max 0.993
_diffrn_measurement_device_type 'Bruker APEX2 CCD'
_diffrn_measurement_method '\f and \w scans'
_diffrn_radiation_type MoK\a
_diffrn_radiation_wavelength 0.71073
_diffrn_reflns_av_R_equivalents 0.0545
_diffrn_reflns_av_unetI/netI 0.0484
_diffrn_reflns_Laue_measured_fraction_full 0.993
_diffrn_reflns_Laue_measured_fraction_max 0.993
_diffrn_reflns_limit_h_max 5
_diffrn_reflns_limit_h_min -5
_diffrn_reflns_limit_k_max 14
_diffrn_reflns_limit_k_min -13
_diffrn_reflns_limit_l_max 45
_diffrn_reflns_limit_l_min -45
_diffrn_reflns_number 16132
_diffrn_reflns_point_group_measured_fraction_full 0.993
_diffrn_reflns_point_group_measured_fraction_max 0.993
_diffrn_reflns_theta_full 24.941
_diffrn_reflns_theta_max 24.941
_diffrn_reflns_theta_min 1.088
_diffrn_source 'sealed tube'
_exptl_absorpt_coefficient_mu 0.260
_exptl_absorpt_correction_T_max 0.7452
_exptl_absorpt_correction_T_min 0.4919
_exptl_absorpt_correction_type multi-scan
_exptl_absorpt_process_details SADABS-2016/2
_exptl_crystal_colour Colorless
_exptl_crystal_density_diffrn 1.384
_exptl_crystal_description acicularlike
_exptl_crystal_F_000 1008
_exptl_crystal_size_max 0.220
_exptl_crystal_size_mid 0.210
_exptl_crystal_size_min 0.200
_refine_diff_density_max 0.456
_refine_diff_density_min -0.303
_refine_diff_density_rms 0.072
_refine_ls_extinction_method none
_refine_ls_goodness_of_fit_ref 1.090
_refine_ls_hydrogen_treatment constr
_refine_ls_matrix_type full
_refine_ls_number_parameters 310
_refine_ls_number_reflns 3999
_refine_ls_number_restraints 0
_refine_ls_restrained_S_all 1.090
_refine_ls_R_factor_all 0.0642
_refine_ls_R_factor_gt 0.0545
_refine_ls_shift/su_max 0.000
_refine_ls_shift/su_mean 0.000
_refine_ls_structure_factor_coef Fsqd
_refine_ls_weighting_details 'w=1/[\s^2^(Fo^2^)+(0.0921P)^2^+0.3625P] where P=(Fo^2^+2Fc^2^)/3'
_refine_ls_weighting_scheme calc
_refine_ls_wR_factor_gt 0.1472
_refine_ls_wR_factor_ref 0.1543
_reflns_Friedel_coverage 0.000
_reflns_number_gt 3416
_reflns_number_total 3999
_reflns_threshold_expression 'I > 2\s(I)'
_cod_data_source_file am0c16585_si_004.cif
_cod_data_source_block HBT
_cod_original_cell_volume 2316.6(13)
_cod_original_sg_symbol_H-M 'P 21/c'
_cod_database_code 4518253
_shelx_shelxl_version_number 2018/3
_shelx_space_group_comment
;
The symmetry employed for this shelxl refinement is uniquely defined
by the following loop, which should always be used as a source of
symmetry information in preference to the above space-group names.
They are only intended as comments.
;
_shelx_estimated_absorpt_t_min 0.945
_shelx_estimated_absorpt_t_max 0.950

loop_
_space_group_symop_operation_xyz
'x, y, z'
'-x, y+1/2, -z+1/2'
'-x, -y, -z'
'x, -y-1/2, z-1/2'

loop_
_atom_site_label
_atom_site_type_symbol
_atom_site_fract_x
_atom_site_fract_y
_atom_site_fract_z
_atom_site_U_iso_or_equiv
_atom_site_adp_type
_atom_site_occupancy
_atom_site_site_symmetry_order
_atom_site_calc_flag
_atom_site_refinement_flags_posn
_atom_site_refinement_flags_adp
_atom_site_refinement_flags_occupancy
_atom_site_disorder_assembly
_atom_site_disorder_group
S1 S 0.4779(2) 0.36996(7) 0.02231(3) 0.0475(3) Uani 1 1 d . . . . .
S2 S 0.4065(3) 0.61098(8) 0.23603(3) 0.0518(3) Uani 1 1 d . . . . .
C1 C 0.1832(8) 0.3252(3) -0.00801(9) 0.0411(9) Uani 1 1 d . . . . .
C2 C -0.0117(11) 0.3858(3) -0.03226(10) 0.0541(11) Uani 1 1 d . . . . .
H2A H 0.006509 0.461302 -0.034332 0.065 Uiso 1 1 calc R U . . .
C3 C -0.2341(9) 0.3304(4) -0.05328(10) 0.0595(12) Uani 1 1 d . . . . .
H3A H -0.367588 0.369202 -0.069726 0.071 Uiso 1 1 calc R U . . .
C4 C -0.2606(10) 0.2173(4) -0.05012(11) 0.0608(12) Uani 1 1 d . . . . .
H4A H -0.412145 0.181803 -0.064434 0.073 Uiso 1 1 calc R U . . .
C5 C -0.0674(9) 0.1573(4) -0.02630(10) 0.0523(10) Uani 1 1 d . . . . .
H5A H -0.087044 0.081851 -0.024301 0.063 Uiso 1 1 calc R U . . .
C6 C 0.1582(8) 0.2114(3) -0.00520(9) 0.0416(9) Uani 1 1 d . . . . .
C7 C 0.5520(8) 0.2338(3) 0.03594(9) 0.0384(9) Uani 1 1 d . . . . .
C8 C 0.8002(8) 0.2042(3) 0.06293(9) 0.0372(8) Uani 1 1 d . . . . .
C9 C 0.8570(9) 0.0945(3) 0.07310(10) 0.0434(9) Uani 1 1 d . . . . .
C10 C 1.0943(9) 0.0683(3) 0.09860(10) 0.0511(10) Uani 1 1 d . . . . .
H10A H 1.129990 -0.004343 0.105669 0.061 Uiso 1 1 calc R U . . .
C11 C 1.2784(10) 0.1494(3) 0.11362(9) 0.0489(9) Uani 1 1 d . . . . .
H11A H 1.439084 0.129865 0.130267 0.059 Uiso 1 1 calc R U . . .
C12 C 1.2301(8) 0.2596(3) 0.10453(9) 0.0421(9) Uani 1 1 d . . . . .
C13 C 0.9920(9) 0.2841(3) 0.07901(9) 0.0414(9) Uani 1 1 d . . . . .
H13A H 0.957275 0.357010 0.072170 0.050 Uiso 1 1 calc R U . . .
C14 C 1.4310(10) 0.3469(4) 0.12121(11) 0.0574(11) Uani 1 1 d . . . . .
H14A H 1.611322 0.316331 0.127589 0.086 Uiso 1 1 calc R U . . .
H14B H 1.387398 0.374564 0.142244 0.086 Uiso 1 1 calc R U . . .
H14C H 1.422916 0.405713 0.104478 0.086 Uiso 1 1 calc R U . . .
C15 C 0.2221(10) 0.6741(3) 0.26244(10) 0.0509(10) Uani 1 1 d . . . . .
C16 C 0.1220(12) 0.6296(4) 0.28983(11) 0.0651(12) Uani 1 1 d . . . . .
H16A H 0.151774 0.556367 0.296528 0.078 Uiso 1 1 calc R U . . .
C17 C -0.0226(11) 0.6984(5) 0.30655(12) 0.0748(15) Uani 1 1 d . . . . .
H17A H -0.090518 0.670781 0.324865 0.090 Uiso 1 1 calc R U . . .
C18 C -0.0686(12) 0.8067(5) 0.29682(12) 0.0747(15) Uani 1 1 d . . . . .
H18A H -0.167620 0.850565 0.308549 0.090 Uiso 1 1 calc R U . . .
C19 C 0.0278(11) 0.8504(4) 0.27048(12) 0.0676(14) Uani 1 1 d . . . . .
H19A H -0.003738 0.923893 0.264233 0.081 Uiso 1 1 calc R U . . .
C20 C 0.1757(9) 0.7841(3) 0.25264(10) 0.0500(10) Uani 1 1 d . . . . .
C21 C 0.4136(8) 0.7361(3) 0.21372(9) 0.0425(10) Uani 1 1 d . . . . .
C22 C 0.5510(8) 0.7487(3) 0.18524(10) 0.0422(9) Uani 1 1 d . . . . .
C23 C 0.5516(9) 0.8503(3) 0.16857(10) 0.0483(10) Uani 1 1 d . . . . .
C24 C 0.6897(11) 0.8613(4) 0.14203(11) 0.0589(12) Uani 1 1 d . . . . .
H24A H 0.694077 0.929154 0.131182 0.071 Uiso 1 1 calc R U . . .
C25 C 0.8177(10) 0.7740(3) 0.13187(11) 0.0546(10) Uani 1 1 d . . . . .
H25A H 0.907323 0.783740 0.114012 0.065 Uiso 1 1 calc R U . . .
C26 C 0.8199(9) 0.6708(3) 0.14712(9) 0.0473(10) Uani 1 1 d . . . . .
C27 C 0.6858(9) 0.6605(3) 0.17409(10) 0.0462(9) Uani 1 1 d . . . . .
H27A H 0.685723 0.592578 0.185072 0.055 Uiso 1 1 calc R U . . .
C28 C 0.9606(11) 0.5751(4) 0.13527(13) 0.0653(12) Uani 1 1 d . . . . .
H28A H 1.154181 0.586471 0.142411 0.098 Uiso 1 1 calc R U . . .
H28B H 0.901108 0.568449 0.109741 0.098 Uiso 1 1 calc R U . . .
H28C H 0.916599 0.509019 0.146088 0.098 Uiso 1 1 calc R U . . .
N1 N 0.3710(7) 0.1620(3) 0.02019(8) 0.0433(7) Uani 1 1 d . . . . .
N2 N 0.2880(8) 0.8172(3) 0.22519(8) 0.0494(8) Uani 1 1 d . . . . .
O1 O 0.6830(7) 0.0116(2) 0.05941(8) 0.0585(7) Uani 1 1 d . . . . .
H1 H 0.550144 0.036356 0.044663 0.088 Uiso 1 1 calc R U . . .
O2 O 0.4237(8) 0.9396(2) 0.17741(8) 0.0656(8) Uani 1 1 d . . . . .
H2 H 0.338614 0.921795 0.191837 0.098 Uiso 1 1 calc R U . . .

loop_
_atom_site_aniso_label
_atom_site_aniso_U_11
_atom_site_aniso_U_22
_atom_site_aniso_U_33
_atom_site_aniso_U_23
_atom_site_aniso_U_13
_atom_site_aniso_U_12
S1 0.0448(6) 0.0430(5) 0.0515(5) 0.0092(4) 0.0066(5) -0.0027(5)
S2 0.0542(7) 0.0504(6) 0.0531(5) 0.0107(4) 0.0178(6) 0.0049(5)
C1 0.039(2) 0.049(2) 0.0373(17) 0.0050(16) 0.0138(17) -0.0045(18)
C2 0.048(3) 0.061(3) 0.052(2) 0.0125(17) 0.011(2) 0.000(2)
C3 0.050(3) 0.082(3) 0.043(2) 0.012(2) 0.006(2) 0.007(2)
C4 0.053(3) 0.078(3) 0.048(2) -0.009(2) 0.006(2) -0.006(2)
C5 0.051(3) 0.055(2) 0.048(2) -0.0031(18) 0.009(2) -0.0040(19)
C6 0.042(2) 0.050(2) 0.0348(17) -0.0022(16) 0.0133(17) 0.0001(18)
C7 0.037(2) 0.0390(19) 0.0430(18) 0.0019(15) 0.0165(16) 0.0024(16)
C8 0.036(2) 0.040(2) 0.0365(17) 0.0006(14) 0.0127(16) -0.0002(16)
C9 0.045(2) 0.045(2) 0.044(2) -0.0003(16) 0.0193(19) 0.0009(18)
C10 0.050(3) 0.050(2) 0.052(2) 0.0088(18) 0.011(2) 0.011(2)
C11 0.045(2) 0.059(2) 0.0418(19) 0.0033(17) 0.010(2) 0.014(2)
C12 0.037(2) 0.057(2) 0.0350(17) -0.0074(16) 0.0132(16) 0.0003(18)
C13 0.043(2) 0.042(2) 0.0412(19) 0.0038(15) 0.0153(18) 0.0024(18)
C14 0.048(3) 0.065(3) 0.057(2) -0.016(2) 0.010(2) -0.004(2)
C15 0.046(2) 0.064(3) 0.0415(19) 0.0005(19) 0.0096(19) -0.003(2)
C16 0.061(3) 0.088(3) 0.046(2) 0.011(2) 0.013(2) 0.002(3)
C17 0.067(4) 0.121(5) 0.042(2) -0.001(3) 0.022(2) -0.001(3)
C18 0.066(4) 0.105(4) 0.056(3) -0.023(3) 0.022(3) 0.003(3)
C19 0.069(4) 0.071(3) 0.064(3) -0.015(2) 0.020(3) 0.008(3)
C20 0.041(2) 0.062(3) 0.045(2) -0.0055(18) 0.0073(19) 0.000(2)
C21 0.039(2) 0.039(2) 0.0450(19) 0.0009(15) 0.0030(17) -0.0048(17)
C22 0.033(2) 0.048(2) 0.0417(19) 0.0008(16) 0.0021(17) -0.0042(18)
C23 0.048(2) 0.045(2) 0.047(2) 0.0049(17) 0.0021(19) -0.0023(19)
C24 0.062(3) 0.058(3) 0.056(2) 0.0156(19) 0.015(2) -0.009(2)
C25 0.043(2) 0.072(3) 0.046(2) 0.0057(19) 0.006(2) -0.012(2)
C26 0.041(2) 0.054(2) 0.0437(19) -0.0054(17) 0.0052(18) -0.0056(19)
C27 0.047(2) 0.046(2) 0.045(2) 0.0017(16) 0.0090(18) -0.0041(19)
C28 0.061(3) 0.073(3) 0.068(3) -0.011(2) 0.028(3) -0.008(3)
N1 0.0425(18) 0.0438(17) 0.0439(16) -0.0016(14) 0.0117(16) -0.0005(15)
N2 0.048(2) 0.0463(19) 0.0519(17) -0.0022(15) 0.0098(17) 0.0017(16)
O1 0.0545(18) 0.0407(14) 0.0742(17) 0.0010(12) 0.0058(16) -0.0051(14)
O2 0.075(2) 0.0440(16) 0.0823(19) 0.0106(14) 0.0280(19) 0.0072(17)

loop_
_atom_type_symbol
_atom_type_description
_atom_type_scat_dispersion_real
_atom_type_scat_dispersion_imag
_atom_type_scat_source
C C 0.0033 0.0016 'International Tables Vol C Tables 4.2.6.8 and 6.1.1.4'
H H 0.0000 0.0000 'International Tables Vol C Tables 4.2.6.8 and 6.1.1.4'
N N 0.0061 0.0033 'International Tables Vol C Tables 4.2.6.8 and 6.1.1.4'
O O 0.0106 0.0060 'International Tables Vol C Tables 4.2.6.8 and 6.1.1.4'
S S 0.1246 0.1234 'International Tables Vol C Tables 4.2.6.8 and 6.1.1.4'

loop_
_geom_angle_atom_site_label_1
_geom_angle_atom_site_label_2
_geom_angle_atom_site_label_3
_geom_angle
_geom_angle_site_symmetry_1
_geom_angle_site_symmetry_3
_geom_angle_publ_flag
C1 S1 C7 89.23(18) . . ?
C15 S2 C21 89.40(19) . . ?
C2 C1 C6 121.1(4) . . ?
C2 C1 S1 129.1(3) . . ?
C6 C1 S1 109.8(3) . . ?
C3 C2 C1 118.0(4) . . ?
C3 C2 H2A 121.0 . . ?
C1 C2 H2A 121.0 . . ?
C2 C3 C4 120.9(4) . . ?
C2 C3 H3A 119.6 . . ?
C4 C3 H3A 119.6 . . ?
C5 C4 C3 121.2(4) . . ?
C5 C4 H4A 119.4 . . ?
C3 C4 H4A 119.4 . . ?
C4 C5 C6 118.7(4) . . ?
C4 C5 H5A 120.6 . . ?
C6 C5 H5A 120.6 . . ?
C5 C6 N1 125.5(4) . . ?
C5 C6 C1 120.1(4) . . ?
N1 C6 C1 114.4(3) . . ?
N1 C7 C8 123.0(3) . . ?
N1 C7 S1 115.1(3) . . ?
C8 C7 S1 121.8(3) . . ?
C9 C8 C13 117.9(3) . . ?
C9 C8 C7 120.9(3) . . ?
C13 C8 C7 121.2(3) . . ?
O1 C9 C10 117.8(3) . . ?
O1 C9 C8 122.3(4) . . ?
C10 C9 C8 119.9(4) . . ?
C11 C10 C9 120.4(4) . . ?
C11 C10 H10A 119.8 . . ?
C9 C10 H10A 119.8 . . ?
C10 C11 C12 121.8(4) . . ?
C10 C11 H11A 119.1 . . ?
C12 C11 H11A 119.1 . . ?
C13 C12 C11 116.9(4) . . ?
C13 C12 C14 121.8(4) . . ?
C11 C12 C14 121.3(4) . . ?
C12 C13 C8 123.1(3) . . ?
C12 C13 H13A 118.5 . . ?
C8 C13 H13A 118.5 . . ?
C12 C14 H14A 109.5 . . ?
C12 C14 H14B 109.5 . . ?
H14A C14 H14B 109.5 . . ?
C12 C14 H14C 109.5 . . ?
H14A C14 H14C 109.5 . . ?
H14B C14 H14C 109.5 . . ?
C20 C15 C16 120.6(4) . . ?
C20 C15 S2 110.1(3) . . ?
C16 C15 S2 129.3(4) . . ?
C17 C16 C15 117.5(5) . . ?
C17 C16 H16A 121.2 . . ?
C15 C16 H16A 121.2 . . ?
C18 C17 C16 121.8(5) . . ?
C18 C17 H17A 119.1 . . ?
C16 C17 H17A 119.1 . . ?
C19 C18 C17 121.1(5) . . ?
C19 C18 H18A 119.5 . . ?
C17 C18 H18A 119.5 . . ?
C18 C19 C20 119.5(5) . . ?
C18 C19 H19A 120.3 . . ?
C20 C19 H19A 120.3 . . ?
N2 C20 C15 114.4(4) . . ?
N2 C20 C19 126.1(4) . . ?
C15 C20 C19 119.5(4) . . ?
N2 C21 C22 123.1(3) . . ?
N2 C21 S2 114.3(3) . . ?
C22 C21 S2 122.6(3) . . ?
C23 C22 C27 118.4(4) . . ?
C23 C22 C21 120.1(4) . . ?
C27 C22 C21 121.4(3) . . ?
O2 C23 C24 118.4(4) . . ?
O2 C23 C22 122.3(4) . . ?
C24 C23 C22 119.3(4) . . ?
C25 C24 C23 120.7(4) . . ?
C25 C24 H24A 119.7 . . ?
C23 C24 H24A 119.7 . . ?
C24 C25 C26 122.5(4) . . ?
C24 C25 H25A 118.8 . . ?
C26 C25 H25A 118.8 . . ?
C25 C26 C27 116.7(4) . . ?
C25 C26 C28 121.7(4) . . ?
C27 C26 C28 121.6(4) . . ?
C26 C27 C22 122.4(4) . . ?
C26 C27 H27A 118.8 . . ?
C22 C27 H27A 118.8 . . ?
C26 C28 H28A 109.5 . . ?
C26 C28 H28B 109.5 . . ?
H28A C28 H28B 109.5 . . ?
C26 C28 H28C 109.5 . . ?
H28A C28 H28C 109.5 . . ?
H28B C28 H28C 109.5 . . ?
C7 N1 C6 111.4(3) . . ?
C21 N2 C20 111.9(3) . . ?
C9 O1 H1 109.5 . . ?
C23 O2 H2 109.5 . . ?

loop_
_geom_bond_atom_site_label_1
_geom_bond_atom_site_label_2
_geom_bond_distance
_geom_bond_site_symmetry_2
_geom_bond_publ_flag
S1 C1 1.733(4) . ?
S1 C7 1.752(4) . ?
S2 C15 1.738(5) . ?
S2 C21 1.757(4) . ?
C1 C2 1.387(6) . ?
C1 C6 1.399(5) . ?
C2 C3 1.385(6) . ?
C2 H2A 0.9300 . ?
C3 C4 1.392(6) . ?
C3 H3A 0.9300 . ?
C4 C5 1.370(6) . ?
C4 H4A 0.9300 . ?
C5 C6 1.389(6) . ?
C5 H5A 0.9300 . ?
C6 N1 1.395(5) . ?
C7 N1 1.300(5) . ?
C7 C8 1.458(5) . ?
C8 C9 1.402(5) . ?
C8 C13 1.403(5) . ?
C9 O1 1.356(5) . ?
C9 C10 1.383(6) . ?
C10 C11 1.380(6) . ?
C10 H10A 0.9300 . ?
C11 C12 1.394(5) . ?
C11 H11A 0.9300 . ?
C12 C13 1.381(5) . ?
C12 C14 1.499(6) . ?
C13 H13A 0.9300 . ?
C14 H14A 0.9600 . ?
C14 H14B 0.9600 . ?
C14 H14C 0.9600 . ?
C15 C20 1.395(6) . ?
C15 C16 1.401(6) . ?
C16 C17 1.382(7) . ?
C16 H16A 0.9300 . ?
C17 C18 1.375(7) . ?
C17 H17A 0.9300 . ?
C18 C19 1.352(7) . ?
C18 H18A 0.9300 . ?
C19 C20 1.402(6) . ?
C19 H19A 0.9300 . ?
C20 N2 1.392(5) . ?
C21 N2 1.315(5) . ?
C21 C22 1.460(6) . ?
C22 C23 1.397(5) . ?
C22 C27 1.401(6) . ?
C23 O2 1.356(5) . ?
C23 C24 1.395(6) . ?
C24 C25 1.357(6) . ?
C24 H24A 0.9300 . ?
C25 C26 1.388(5) . ?
C25 H25A 0.9300 . ?
C26 C27 1.395(6) . ?
C26 C28 1.501(6) . ?
C27 H27A 0.9300 . ?
C28 H28A 0.9600 . ?
C28 H28B 0.9600 . ?
C28 H28C 0.9600 . ?
O1 H1 0.8200 . ?
O2 H2 0.8200 . ?
